data_4326430
loop_
_publ_author_name
'Di Zhu'
'Indira Thapa'
'Ilia Korobkov'
'Sandro Gambarotta'
'Peter H. M. Budzelaar'

_publ_contact_author
;
        Sandro Gambarotta
        Department of Chemistry
        University of Ottawa
        Ottawa, ON K1N 6N5
        Canada
;
_publ_contact_author_email sgambaro@science.uottawa.ca
_publ_contact_author_fax '+1 613 562 5170'
_publ_contact_author_phone '+1 613 562 5800 x 5199'
_publ_section_title
;
 Redox-Active Ligands and Organic Radical Chemistry
;
_journal_name_full 'Inorganic Chemistry'
_journal_page_first 9879
_journal_page_last 9887
_journal_paper_doi 10.1021/ic2002145
_journal_volume 50
_journal_year 2011
_chemical_formula_sum 'C33 H43 N5 Ni'
_chemical_formula_weight 568.43
_chemical_name_systematic
; 
 ? 
;
_space_group_IT_number 19
_symmetry_cell_setting orthorhombic
_symmetry_space_group_name_Hall 'P 2ac 2ab'
_symmetry_space_group_name_H-M 'P 21 21 21'
_atom_sites_solution_hydrogens geom
_atom_sites_solution_primary direct
_atom_sites_solution_secondary difmap
_audit_creation_method SHELXL-97
_cell_angle_alpha 90.00
_cell_angle_beta 90.00
_cell_angle_gamma 90.00
_cell_formula_units_Z 4
_cell_length_a 8.5334(11)
_cell_length_b 17.997(2)
_cell_length_c 20.321(3)
_cell_measurement_reflns_used 686
_cell_measurement_temperature 200(2)
_cell_measurement_theta_max 22.60
_cell_measurement_theta_min 2.30
_cell_volume 3120.8(7)
_computing_cell_refinement 'SMART, Bruker (2000)'
_computing_data_collection 'SMART, Bruker (2000)'
_computing_data_reduction 'XPREP, Bruker (2000)'
_computing_molecular_graphics 'SHELXTL, Bruker (2000)'
_computing_publication_material 'SHELXTL, Bruker (2000)'
_computing_structure_refinement 'SHELXL-97 (Sheldrick, 2008)'
_computing_structure_solution 'SHELXS-97 (Sheldrick, 2008)'
_diffrn_ambient_temperature 200(2)
_diffrn_measured_fraction_theta_full 0.986
_diffrn_measured_fraction_theta_max 0.986
_diffrn_measurement_device_type 'CCD area detector'
_diffrn_measurement_method 'phi and omega scans'
_diffrn_radiation_monochromator graphite
_diffrn_radiation_source 'fine-focus sealed tube'
_diffrn_radiation_type MoK\a
_diffrn_radiation_wavelength 0.71073
_diffrn_reflns_av_R_equivalents 0.1266
_diffrn_reflns_av_sigmaI/netI 0.1125
_diffrn_reflns_limit_h_max 9
_diffrn_reflns_limit_h_min -9
_diffrn_reflns_limit_k_max 20
_diffrn_reflns_limit_k_min -20
_diffrn_reflns_limit_l_max 22
_diffrn_reflns_limit_l_min -22
_diffrn_reflns_number 20632
_diffrn_reflns_theta_full 23.31
_diffrn_reflns_theta_max 23.31
_diffrn_reflns_theta_min 2.00
_exptl_absorpt_coefficient_mu 0.650
_exptl_absorpt_correction_T_max 0.9378
_exptl_absorpt_correction_T_min 0.8809
_exptl_absorpt_correction_type multi-scan
_exptl_absorpt_process_details 'SADABS, Bruker (2000)'
_exptl_crystal_colour purple
_exptl_crystal_density_diffrn 1.210
_exptl_crystal_density_meas ?
_exptl_crystal_description block
_exptl_crystal_F_000 1216
_exptl_crystal_size_max 0.20
_exptl_crystal_size_mid 0.10
_exptl_crystal_size_min 0.10
_refine_diff_density_max 0.307
_refine_diff_density_min -0.296
_refine_diff_density_rms 0.063
_refine_ls_abs_structure_details 'Flack H D (1983), Acta Cryst. A39, 876-881'
_refine_ls_abs_structure_Flack 0.02(3)
_refine_ls_extinction_method none
_refine_ls_goodness_of_fit_ref 0.991
_refine_ls_hydrogen_treatment constr
_refine_ls_matrix_type full
_refine_ls_number_parameters 352
_refine_ls_number_reflns 4458
_refine_ls_number_restraints 1
_refine_ls_restrained_S_all 1.030
_refine_ls_R_factor_all 0.1243
_refine_ls_R_factor_gt 0.0553
_refine_ls_shift/su_max 0.001
_refine_ls_shift/su_mean 0.000
_refine_ls_structure_factor_coef Fsqd
_refine_ls_weighting_details 'calc w=1/[\s^2^(Fo^2^)+(0.0634P)^2^]'
_refine_ls_weighting_scheme calc
_refine_ls_wR_factor_gt 0.1082
_refine_ls_wR_factor_ref 0.1361
_reflns_number_gt 2705
_reflns_number_total 4458
_reflns_threshold_expression >2sigma(I)
_cod_data_source_file ic2002145_si_002_1.cif
_cod_data_source_block sg3504
_cod_depositor_comments
;
The following automatic conversions were performed:

'_exptl_crystal_density_meas' value 'n/a' was changed to '?' - the
value is perceived as not measured.

Automatic conversion script
Id: cif_fix_values 3008 2015-01-20 13:52:24Z robertas 
;
_cod_original_cell_volume 3120.9(7)
_cod_database_code 4326430

loop_
_symmetry_equiv_pos_as_xyz
'x, y, z'
'-x+1/2, -y, z+1/2'
'-x, y+1/2, -z+1/2'
'x+1/2, -y+1/2, -z'

loop_
_atom_site_label
_atom_site_type_symbol
_atom_site_fract_x
_atom_site_fract_y
_atom_site_fract_z
_atom_site_U_iso_or_equiv
_atom_site_adp_type
_atom_site_occupancy
_atom_site_symmetry_multiplicity
_atom_site_calc_flag
_atom_site_refinement_flags
Ni1 Ni 0.13160(11) 0.59829(5) 0.87279(4) 0.0391(3) Uani 1 1 d .
N1 N 0.1657(7) 0.5387(3) 0.9499(3) 0.0404(17) Uani 1 1 d .
N2 N 0.0229(10) 0.6533(4) 0.9324(3) 0.081(3) Uani 1 1 d .
N3 N 0.0607(7) 0.6763(3) 0.8162(3) 0.0443(18) Uani 1 1 d .
N4 N 0.2481(12) 0.5407(5) 0.8110(5) 0.070(3) Uani 1 1 d D
N5 N 0.3064(13) 0.5140(6) 0.7811(5) 0.080(3) Uani 1 1 d D
C1 C 0.1122(11) 0.5239(4) 1.0704(3) 0.055(2) Uani 1 1 d .
H1A H 0.1763 0.4791 1.0651 0.082 Uiso 1 1 calc R
H1B H 0.0076 0.5099 1.0860 0.082 Uiso 1 1 calc R
H1C H 0.1618 0.5570 1.1025 0.082 Uiso 1 1 calc R
C2 C 0.0983(8) 0.5629(4) 1.0057(3) 0.0354(19) Uani 1 1 d .
C3 C 0.0138(8) 0.6297(4) 0.9960(4) 0.040(2) Uani 1 1 d .
C4 C -0.0694(9) 0.6714(4) 1.0397(4) 0.048(2) Uani 1 1 d .
H4A H -0.0745 0.6556 1.0843 0.058 Uiso 1 1 calc R
C5 C -0.1464(11) 0.7356(4) 1.0219(4) 0.052(2) Uani 1 1 d .
H5A H -0.2041 0.7636 1.0532 0.063 Uiso 1 1 calc R
C6 C -0.1373(10) 0.7581(4) 0.9568(3) 0.0460(19) Uani 1 1 d .
H6A H -0.1895 0.8021 0.9430 0.055 Uiso 1 1 calc R
C7 C -0.0530(8) 0.7170(4) 0.9120(4) 0.0379(19) Uani 1 1 d .
C8 C -0.0260(9) 0.7296(4) 0.8434(4) 0.039(2) Uani 1 1 d .
C9 C -0.0869(9) 0.7963(4) 0.8071(4) 0.056(2) Uani 1 1 d .
H9A H -0.0553 0.7935 0.7609 0.084 Uiso 1 1 calc R
H9B H -0.0437 0.8416 0.8269 0.084 Uiso 1 1 calc R
H9C H -0.2016 0.7975 0.8100 0.084 Uiso 1 1 calc R
C10 C 0.2578(9) 0.4717(4) 0.9498(3) 0.0353(19) Uani 1 1 d .
C11 C 0.4203(10) 0.4793(5) 0.9537(4) 0.055(2) Uani 1 1 d .
C12 C 0.5136(12) 0.4143(6) 0.9490(4) 0.079(3) Uani 1 1 d .
H12A H 0.6244 0.4177 0.9519 0.095 Uiso 1 1 calc R
C13 C 0.4434(14) 0.3466(6) 0.9402(4) 0.068(3) Uani 1 1 d .
H13A H 0.5061 0.3030 0.9381 0.081 Uiso 1 1 calc R
C14 C 0.2823(14) 0.3408(5) 0.9345(4) 0.066(3) Uani 1 1 d .
H14A H 0.2364 0.2936 0.9262 0.079 Uiso 1 1 calc R
C15 C 0.1852(9) 0.4036(5) 0.9407(3) 0.0439(19) Uani 1 1 d .
C16 C 0.5050(10) 0.5537(5) 0.9663(5) 0.068(3) Uani 1 1 d .
H16A H 0.4265 0.5940 0.9585 0.082 Uiso 1 1 calc R
C17 C 0.5590(10) 0.5613(5) 1.0359(5) 0.085(3) Uani 1 1 d .
H17A H 0.6101 0.6096 1.0418 0.127 Uiso 1 1 calc R
H17B H 0.6337 0.5215 1.0461 0.127 Uiso 1 1 calc R
H17C H 0.4688 0.5577 1.0656 0.127 Uiso 1 1 calc R
C18 C 0.6385(13) 0.5658(6) 0.9169(5) 0.109(4) Uani 1 1 d .
H18A H 0.6886 0.6138 0.9254 0.164 Uiso 1 1 calc R
H18B H 0.5961 0.5654 0.8720 0.164 Uiso 1 1 calc R
H18C H 0.7160 0.5259 0.9215 0.164 Uiso 1 1 calc R
C19 C 0.0089(10) 0.3953(5) 0.9348(3) 0.054(2) Uani 1 1 d .
H19A H -0.0391 0.4447 0.9450 0.065 Uiso 1 1 calc R
C20 C -0.0570(9) 0.3396(5) 0.9831(4) 0.068(3) Uani 1 1 d .
H20A H -0.0282 0.3541 1.0280 0.101 Uiso 1 1 calc R
H20B H -0.0141 0.2903 0.9735 0.101 Uiso 1 1 calc R
H20C H -0.1714 0.3383 0.9791 0.101 Uiso 1 1 calc R
C21 C -0.0403(12) 0.3738(5) 0.8646(4) 0.094(3) Uani 1 1 d .
H21A H 0.0003 0.4107 0.8335 0.140 Uiso 1 1 calc R
H21B H -0.1549 0.3723 0.8618 0.140 Uiso 1 1 calc R
H21C H 0.0025 0.3248 0.8538 0.140 Uiso 1 1 calc R
C22 C 0.1039(9) 0.6812(4) 0.7479(3) 0.0401(19) Uani 1 1 d .
C23 C 0.2461(9) 0.7163(4) 0.7325(3) 0.044(2) Uani 1 1 d .
C24 C 0.2982(9) 0.7109(4) 0.6664(4) 0.053(2) Uani 1 1 d .
H24A H 0.3952 0.7331 0.6545 0.063 Uiso 1 1 calc R
C25 C 0.2139(11) 0.6749(4) 0.6197(4) 0.057(2) Uani 1 1 d .
H25A H 0.2529 0.6721 0.5760 0.069 Uiso 1 1 calc R
C26 C 0.0720(10) 0.6424(4) 0.6349(5) 0.058(2) Uani 1 1 d .
H26A H 0.0146 0.6175 0.6015 0.069 Uiso 1 1 calc R
C27 C 0.0108(10) 0.6458(4) 0.6999(4) 0.042(2) Uani 1 1 d .
C28 C 0.3424(10) 0.7574(4) 0.7826(4) 0.048(2) Uani 1 1 d .
H28A H 0.2759 0.7634 0.8228 0.057 Uiso 1 1 calc R
C29 C 0.4865(11) 0.7138(6) 0.8027(5) 0.093(3) Uani 1 1 d .
H29A H 0.4551 0.6640 0.8173 0.139 Uiso 1 1 calc R
H29B H 0.5399 0.7395 0.8388 0.139 Uiso 1 1 calc R
H29C H 0.5576 0.7094 0.7651 0.139 Uiso 1 1 calc R
C30 C 0.3891(15) 0.8350(5) 0.7600(5) 0.114(4) Uani 1 1 d .
H30A H 0.2951 0.8629 0.7475 0.171 Uiso 1 1 calc R
H30B H 0.4594 0.8311 0.7220 0.171 Uiso 1 1 calc R
H30C H 0.4430 0.8609 0.7959 0.171 Uiso 1 1 calc R
C31 C -0.1429(10) 0.6094(4) 0.7161(3) 0.058(2) Uani 1 1 d .
H31A H -0.1800 0.6316 0.7585 0.069 Uiso 1 1 calc R
C32 C -0.1300(13) 0.5269(5) 0.7269(5) 0.097(3) Uani 1 1 d .
H32A H -0.0502 0.5169 0.7605 0.146 Uiso 1 1 calc R
H32B H -0.1000 0.5027 0.6856 0.146 Uiso 1 1 calc R
H32C H -0.2313 0.5074 0.7417 0.146 Uiso 1 1 calc R
C33 C -0.2686(11) 0.6266(6) 0.6640(4) 0.094(4) Uani 1 1 d .
H33A H -0.2772 0.6805 0.6583 0.141 Uiso 1 1 calc R
H33B H -0.3698 0.6067 0.6785 0.141 Uiso 1 1 calc R
H33C H -0.2390 0.6037 0.6221 0.141 Uiso 1 1 calc R

loop_
_atom_site_aniso_label
_atom_site_aniso_U_11
_atom_site_aniso_U_22
_atom_site_aniso_U_33
_atom_site_aniso_U_23
_atom_site_aniso_U_13
_atom_site_aniso_U_12
Ni1 0.0505(5) 0.0350(5) 0.0316(5) 0.0035(5) 0.0033(5) 0.0059(5)
N1 0.055(5) 0.027(3) 0.039(4) -0.003(3) 0.000(3) 0.003(3)
N2 0.126(7) 0.072(5) 0.044(5) 0.026(4) 0.029(5) 0.059(5)
N3 0.059(5) 0.048(4) 0.027(4) -0.006(3) 0.004(3) 0.005(3)
N4 0.089(8) 0.068(7) 0.054(6) 0.037(5) 0.000(5) 0.029(5)
N5 0.094(9) 0.068(7) 0.077(8) 0.028(5) 0.000(6) 0.025(5)
C1 0.085(6) 0.044(5) 0.034(4) 0.008(4) 0.001(5) 0.001(5)
C2 0.047(5) 0.034(4) 0.025(4) -0.001(3) 0.001(4) 0.004(4)
C3 0.048(5) 0.036(5) 0.037(5) 0.000(4) 0.006(4) 0.007(4)
C4 0.062(6) 0.038(5) 0.045(5) -0.011(4) 0.001(4) -0.004(4)
C5 0.070(6) 0.043(5) 0.044(5) -0.011(4) 0.016(5) 0.002(5)
C6 0.056(5) 0.036(4) 0.046(5) 0.000(4) 0.001(5) 0.004(5)
C7 0.042(5) 0.038(5) 0.035(5) -0.004(4) 0.005(4) 0.009(4)
C8 0.042(5) 0.037(5) 0.039(5) -0.002(4) -0.002(4) 0.003(4)
C9 0.072(7) 0.048(5) 0.049(5) 0.008(4) 0.003(4) 0.020(4)
C10 0.041(5) 0.039(5) 0.026(4) -0.001(4) 0.003(4) 0.005(4)
C11 0.055(6) 0.052(6) 0.057(6) 0.014(4) -0.003(4) 0.019(5)
C12 0.075(7) 0.087(8) 0.076(7) 0.038(6) 0.016(5) 0.035(7)
C13 0.091(9) 0.061(8) 0.051(6) 0.011(5) 0.027(6) 0.029(7)
C14 0.111(9) 0.041(6) 0.045(6) 0.002(5) 0.003(6) 0.013(6)
C15 0.070(6) 0.035(4) 0.026(4) 0.004(4) -0.002(3) 0.006(5)
C16 0.048(6) 0.047(6) 0.109(8) 0.024(5) -0.021(6) -0.005(5)
C17 0.077(7) 0.078(7) 0.099(8) -0.002(6) -0.025(6) -0.007(5)
C18 0.072(6) 0.124(9) 0.131(9) 0.076(7) -0.005(7) -0.019(7)
C19 0.083(6) 0.034(5) 0.046(5) -0.003(4) -0.030(4) -0.010(5)
C20 0.074(6) 0.071(6) 0.058(6) 0.017(5) -0.009(5) -0.011(5)
C21 0.149(9) 0.081(7) 0.050(6) 0.008(5) -0.037(7) -0.050(6)
C22 0.055(6) 0.038(5) 0.027(4) -0.002(3) 0.006(4) 0.010(4)
C23 0.063(6) 0.040(5) 0.028(5) 0.005(4) 0.003(4) 0.013(4)
C24 0.059(6) 0.061(6) 0.038(5) 0.007(5) 0.010(4) 0.008(4)
C25 0.081(6) 0.064(6) 0.028(5) -0.013(5) 0.001(5) 0.017(5)
C26 0.076(6) 0.045(5) 0.052(6) -0.017(5) -0.006(5) 0.008(4)
C27 0.060(6) 0.034(4) 0.033(5) -0.001(4) -0.001(4) 0.013(4)
C28 0.054(6) 0.054(5) 0.035(5) 0.003(4) 0.004(4) 0.005(5)
C29 0.076(7) 0.104(8) 0.098(8) -0.021(7) -0.026(6) 0.009(7)
C30 0.204(12) 0.072(7) 0.065(7) 0.017(5) -0.040(9) -0.037(9)
C31 0.069(6) 0.064(6) 0.040(4) -0.005(4) -0.010(5) 0.010(6)
C32 0.090(7) 0.061(6) 0.141(9) 0.012(6) -0.023(8) -0.013(6)
C33 0.079(7) 0.130(10) 0.073(7) -0.015(6) -0.018(6) 0.011(6)

loop_
_atom_type_symbol
_atom_type_description
_atom_type_scat_dispersion_real
_atom_type_scat_dispersion_imag
_atom_type_scat_source
C C 0.0033 0.0016 'International Tables Vol C Tables 4.2.6.8 and 6.1.1.4'
H H 0.0000 0.0000 'International Tables Vol C Tables 4.2.6.8 and 6.1.1.4'
N N 0.0061 0.0033 'International Tables Vol C Tables 4.2.6.8 and 6.1.1.4'
Ni Ni 0.3393 1.1124 'International Tables Vol C Tables 4.2.6.8 and 6.1.1.4'

loop_
_geom_angle_atom_site_label_1
_geom_angle_atom_site_label_2
_geom_angle_atom_site_label_3
_geom_angle
N2 Ni1 N4 179.2(5)
N2 Ni1 N1 80.7(3)
N4 Ni1 N1 98.9(3)
N2 Ni1 N3 80.7(3)
N4 Ni1 N3 99.7(3)
N1 Ni1 N3 161.4(3)
C2 N1 C10 120.4(6)
C2 N1 Ni1 116.3(5)
C10 N1 Ni1 123.4(5)
C3 N2 C7 121.1(7)
C3 N2 Ni1 119.4(5)
C7 N2 Ni1 119.5(5)
C8 N3 C22 119.9(6)
C8 N3 Ni1 117.1(5)
C22 N3 Ni1 122.9(5)
N5 N4 Ni1 178.4(16)
C2 C1 H1A 109.5
C2 C1 H1B 109.5
H1A C1 H1B 109.5
C2 C1 H1C 109.5
H1A C1 H1C 109.5
H1B C1 H1C 109.5
N1 C2 C3 112.1(6)
N1 C2 C1 123.8(6)
C3 C2 C1 124.1(7)
N2 C3 C4 118.5(7)
N2 C3 C2 111.5(7)
C4 C3 C2 130.0(7)
C3 C4 C5 122.5(8)
C3 C4 H4A 118.7
C5 C4 H4A 118.7
C6 C5 C4 118.1(7)
C6 C5 H5A 121.0
C4 C5 H5A 121.0
C7 C6 C5 120.2(7)
C7 C6 H6A 119.9
C5 C6 H6A 119.9
N2 C7 C6 119.6(7)
N2 C7 C8 110.4(7)
C6 C7 C8 130.0(7)
N3 C8 C7 112.3(7)
N3 C8 C9 124.4(7)
C7 C8 C9 123.3(7)
C8 C9 H9A 109.5
C8 C9 H9B 109.5
H9A C9 H9B 109.5
C8 C9 H9C 109.5
H9A C9 H9C 109.5
H9B C9 H9C 109.5
C15 C10 C11 122.6(8)
C15 C10 N1 119.8(7)
C11 C10 N1 117.4(7)
C10 C11 C12 118.2(9)
C10 C11 C16 124.0(8)
C12 C11 C16 117.7(8)
C13 C12 C11 119.9(10)
C13 C12 H12A 120.1
C11 C12 H12A 120.1
C12 C13 C14 120.8(10)
C12 C13 H13A 119.6
C14 C13 H13A 119.6
C13 C14 C15 121.1(10)
C13 C14 H14A 119.4
C15 C14 H14A 119.4
C10 C15 C14 117.4(8)
C10 C15 C19 122.7(7)
C14 C15 C19 119.9(9)
C18 C16 C17 112.2(8)
C18 C16 C11 111.3(8)
C17 C16 C11 112.4(7)
C18 C16 H16A 106.9
C17 C16 H16A 106.9
C11 C16 H16A 106.9
C16 C17 H17A 109.5
C16 C17 H17B 109.5
H17A C17 H17B 109.5
C16 C17 H17C 109.5
H17A C17 H17C 109.5
H17B C17 H17C 109.5
C16 C18 H18A 109.5
C16 C18 H18B 109.5
H18A C18 H18B 109.5
C16 C18 H18C 109.5
H18A C18 H18C 109.5
H18B C18 H18C 109.5
C15 C19 C20 112.5(7)
C15 C19 C21 111.7(7)
C20 C19 C21 109.5(7)
C15 C19 H19A 107.6
C20 C19 H19A 107.6
C21 C19 H19A 107.6
C19 C20 H20A 109.5
C19 C20 H20B 109.5
H20A C20 H20B 109.5
C19 C20 H20C 109.5
H20A C20 H20C 109.5
H20B C20 H20C 109.5
C19 C21 H21A 109.5
C19 C21 H21B 109.5
H21A C21 H21B 109.5
C19 C21 H21C 109.5
H21A C21 H21C 109.5
H21B C21 H21C 109.5
C27 C22 C23 122.5(7)
C27 C22 N3 119.7(7)
C23 C22 N3 117.6(7)
C22 C23 C24 116.8(7)
C22 C23 C28 122.9(7)
C24 C23 C28 120.3(8)
C25 C24 C23 122.0(8)
C25 C24 H24A 119.0
C23 C24 H24A 119.0
C24 C25 C26 120.8(8)
C24 C25 H25A 119.6
C26 C25 H25A 119.6
C25 C26 C27 120.8(8)
C25 C26 H26A 119.6
C27 C26 H26A 119.6
C22 C27 C26 117.0(7)
C22 C27 C31 122.5(7)
C26 C27 C31 120.4(7)
C23 C28 C30 112.9(7)
C23 C28 C29 111.8(7)
C30 C28 C29 110.2(8)
C23 C28 H28A 107.2
C30 C28 H28A 107.2
C29 C28 H28A 107.2
C28 C29 H29A 109.5
C28 C29 H29B 109.5
H29A C29 H29B 109.5
C28 C29 H29C 109.5
H29A C29 H29C 109.5
H29B C29 H29C 109.5
C28 C30 H30A 109.5
C28 C30 H30B 109.5
H30A C30 H30B 109.5
C28 C30 H30C 109.5
H30A C30 H30C 109.5
H30B C30 H30C 109.5
C27 C31 C32 113.5(8)
C27 C31 C33 111.7(7)
C32 C31 C33 110.5(8)
C27 C31 H31A 106.9
C32 C31 H31A 106.9
C33 C31 H31A 106.9
C31 C32 H32A 109.5
C31 C32 H32B 109.5
H32A C32 H32B 109.5
C31 C32 H32C 109.5
H32A C32 H32C 109.5
H32B C32 H32C 109.5
C31 C33 H33A 109.5
C31 C33 H33B 109.5
H33A C33 H33B 109.5
C31 C33 H33C 109.5
H33A C33 H33C 109.5
H33B C33 H33C 109.5

loop_
_geom_bond_atom_site_label_1
_geom_bond_atom_site_label_2
_geom_bond_distance
Ni1 N2 1.819(7)
Ni1 N4 1.908(9)
Ni1 N1 1.920(6)
Ni1 N3 1.913(6)
N1 C2 1.344(8)
N1 C10 1.439(9)
N2 C3 1.364(9)
N2 C7 1.379(9)
N3 C8 1.331(9)
N3 C22 1.440(8)
N4 N5 0.921(9)
C1 C2 1.496(9)
C1 H1A 0.9800
C1 H1B 0.9800
C1 H1C 0.9800
C2 C3 1.416(9)
C3 C4 1.362(9)
C4 C5 1.378(10)
C4 H4A 0.9500
C5 C6 1.385(9)
C5 H5A 0.9500
C6 C7 1.376(10)
C6 H6A 0.9500
C7 C8 1.431(9)
C8 C9 1.502(10)
C9 H9A 0.9800
C9 H9B 0.9800
C9 H9C 0.9800
C10 C15 1.385(10)
C10 C11 1.396(10)
C11 C12 1.418(11)
C11 C16 1.542(11)
C12 C13 1.370(13)
C12 H12A 0.9500
C13 C14 1.384(11)
C13 H13A 0.9500
C14 C15 1.407(11)
C14 H14A 0.9500
C15 C19 1.516(11)
C16 C18 1.534(13)
C16 C17 1.495(12)
C16 H16A 1.0000
C17 H17A 0.9800
C17 H17B 0.9800
C17 H17C 0.9800
C18 H18A 0.9800
C18 H18B 0.9800
C18 H18C 0.9800
C19 C20 1.511(10)
C19 C21 1.537(10)
C19 H19A 1.0000
C20 H20A 0.9800
C20 H20B 0.9800
C20 H20C 0.9800
C21 H21A 0.9800
C21 H21B 0.9800
C21 H21C 0.9800
C22 C27 1.410(10)
C22 C23 1.403(10)
C23 C24 1.419(10)
C23 C28 1.504(10)
C24 C25 1.355(11)
C24 H24A 0.9500
C25 C26 1.379(10)
C25 H25A 0.9500
C26 C27 1.421(11)
C26 H26A 0.9500
C27 C31 1.503(11)
C28 C30 1.523(11)
C28 C29 1.515(11)
C28 H28A 1.0000
C29 H29A 0.9800
C29 H29B 0.9800
C29 H29C 0.9800
C30 H30A 0.9800
C30 H30B 0.9800
C30 H30C 0.9800
C31 C32 1.504(11)
C31 C33 1.539(11)
C31 H31A 1.0000
C32 H32A 0.9800
C32 H32B 0.9800
C32 H32C 0.9800
C33 H33A 0.9800
C33 H33B 0.9800
C33 H33C 0.9800

loop_
_geom_torsion_atom_site_label_1
_geom_torsion_atom_site_label_2
_geom_torsion_atom_site_label_3
_geom_torsion_atom_site_label_4
_geom_torsion
N2 Ni1 N1 C2 0.7(6)
N4 Ni1 N1 C2 -179.9(6)
N3 Ni1 N1 C2 0.8(11)
N2 Ni1 N1 C10 -179.2(6)
N4 Ni1 N1 C10 0.2(6)
N3 Ni1 N1 C10 -179.1(7)
N4 Ni1 N2 C3 -59(29)
N1 Ni1 N2 C3 -1.1(7)
N3 Ni1 N2 C3 178.9(8)
N4 Ni1 N2 C7 123(28)
N1 Ni1 N2 C7 -179.0(7)
N3 Ni1 N2 C7 1.0(7)
N2 Ni1 N3 C8 0.2(6)
N4 Ni1 N3 C8 -179.2(6)
N1 Ni1 N3 C8 0.1(11)
N2 Ni1 N3 C22 176.9(7)
N4 Ni1 N3 C22 -2.5(7)
N1 Ni1 N3 C22 176.8(7)
N2 Ni1 N4 N5 -55(63)
N1 Ni1 N4 N5 -113(48)
N3 Ni1 N4 N5 66(48)
C10 N1 C2 C3 179.6(6)
Ni1 N1 C2 C3 -0.3(7)
C10 N1 C2 C1 0.0(10)
Ni1 N1 C2 C1 -179.9(6)
C7 N2 C3 C4 -1.5(12)
Ni1 N2 C3 C4 -179.4(6)
C7 N2 C3 C2 179.1(7)
Ni1 N2 C3 C2 1.2(10)
N1 C2 C3 N2 -0.5(9)
C1 C2 C3 N2 179.1(7)
N1 C2 C3 C4 -179.8(7)
C1 C2 C3 C4 -0.2(12)
N2 C3 C4 C5 1.1(12)
C2 C3 C4 C5 -179.6(7)
C3 C4 C5 C6 -0.3(12)
C4 C5 C6 C7 -0.1(12)
C3 N2 C7 C6 1.1(13)
Ni1 N2 C7 C6 179.0(6)
C3 N2 C7 C8 -179.8(8)
Ni1 N2 C7 C8 -1.8(10)
C5 C6 C7 N2 -0.3(12)
C5 C6 C7 C8 -179.2(8)
C22 N3 C8 C7 -178.0(7)
Ni1 N3 C8 C7 -1.2(8)
C22 N3 C8 C9 1.0(11)
Ni1 N3 C8 C9 177.8(6)
N2 C7 C8 N3 1.8(10)
C6 C7 C8 N3 -179.1(7)
N2 C7 C8 C9 -177.2(7)
C6 C7 C8 C9 1.9(14)
C2 N1 C10 C15 86.6(8)
Ni1 N1 C10 C15 -93.5(7)
C2 N1 C10 C11 -98.5(8)
Ni1 N1 C10 C11 81.4(8)
C15 C10 C11 C12 -0.8(13)
N1 C10 C11 C12 -175.5(7)
C15 C10 C11 C16 -177.7(7)
N1 C10 C11 C16 7.5(12)
C10 C11 C12 C13 0.5(13)
C16 C11 C12 C13 177.7(9)
C11 C12 C13 C14 1.4(14)
C12 C13 C14 C15 -3.2(15)
C11 C10 C15 C14 -0.9(11)
N1 C10 C15 C14 173.7(7)
C11 C10 C15 C19 -178.5(7)
N1 C10 C15 C19 -3.9(10)
C13 C14 C15 C10 2.9(12)
C13 C14 C15 C19 -179.4(8)
C10 C11 C16 C18 -131.4(9)
C12 C11 C16 C18 51.6(11)
C10 C11 C16 C17 101.8(10)
C12 C11 C16 C17 -75.2(11)
C10 C15 C19 C20 -126.3(8)
C14 C15 C19 C20 56.2(9)
C10 C15 C19 C21 110.1(8)
C14 C15 C19 C21 -67.4(9)
C8 N3 C22 C27 -94.0(8)
Ni1 N3 C22 C27 89.4(8)
C8 N3 C22 C23 91.3(8)
Ni1 N3 C22 C23 -85.3(7)
C27 C22 C23 C24 -3.8(10)
N3 C22 C23 C24 170.8(6)
C27 C22 C23 C28 176.9(7)
N3 C22 C23 C28 -8.4(10)
C22 C23 C24 C25 1.4(11)
C28 C23 C24 C25 -179.3(7)
C23 C24 C25 C26 0.4(12)
C24 C25 C26 C27 0.0(11)
C23 C22 C27 C26 4.2(10)
N3 C22 C27 C26 -170.3(6)
C23 C22 C27 C31 -178.8(7)
N3 C22 C27 C31 6.6(11)
C25 C26 C27 C22 -2.3(11)
C25 C26 C27 C31 -179.3(7)
C22 C23 C28 C30 -129.8(9)
C24 C23 C28 C30 51.0(11)
C22 C23 C28 C29 105.3(9)
C24 C23 C28 C29 -73.9(9)
C22 C27 C31 C32 -96.7(9)
C26 C27 C31 C32 80.1(9)
C22 C27 C31 C33 137.6(7)
C26 C27 C31 C33 -45.6(10)
